data_7213017
loop_
_publ_author_name
'Nakatsuji, Shin'ichi'
'Takai, Atsushi'
'Nishikawa, Kazuyoshi'
'Morimoto, Yukio'
'Yasuoka, Noritake'
'Suzuki, Kazuya'
'Enoki, Toshiaki'
'Anzai, Hiroyuki'

_publ_section_title
;
 CT complexes based on TEMPO radicals
;
_journal_issue 8
_journal_name_full 'Journal of Materials Chemistry'
_journal_page_first 1747
_journal_paper_doi 10.1039/a900295b
_journal_volume 9
_journal_year 1999
_chemical_formula_moiety 'C7 Cl2 N O3, C11 H24 N2 O '
_chemical_formula_sum 'C18 H24 Cl2 N3 O4'
_chemical_formula_weight 417.31
_space_group_IT_number 14
_symmetry_cell_setting monoclinic
_symmetry_Int_Tables_number 14
_symmetry_space_group_name_Hall '-P 2yn'
_symmetry_space_group_name_H-M 'P 1 21/n 1'
_audit_creation_date 'Mon Jan 25 23:17:05 1999'
_audit_creation_method 'from TEXRAY.INF file'
_cell_angle_alpha 90
_cell_angle_beta 101.17(3)
_cell_angle_gamma 90
_cell_formula_units_Z 4
_cell_length_a 12.470(4)
_cell_length_b 17.279(2)
_cell_length_c 9.599(3)
_cell_measurement_reflns_used 24
_cell_measurement_temperature 296.2
_cell_measurement_theta_max 14.8
_cell_measurement_theta_min 10.1
_cell_volume 2029.1(10)
_computing_cell_refinement 'MSC/AFC Diffractometer Control'
_computing_data_collection 'MSC/AFC Diffractometer Control'
_computing_data_reduction teXsan
_computing_publication_material teXsan
_computing_structure_refinement teXsan
_computing_structure_solution 'DIRDIF92 (PATTY)'
_diffrn_ambient_temperature 296.2
_diffrn_measurement_device 'Rigaku AFC5R'
_diffrn_measurement_method \w-2\q
_diffrn_orient_matrix_UB_11 -0.02130
_diffrn_orient_matrix_UB_12 -0.00458
_diffrn_orient_matrix_UB_13 -0.10560
_diffrn_orient_matrix_UB_21 0.00495
_diffrn_orient_matrix_UB_22 0.05749
_diffrn_orient_matrix_UB_23 -0.00897
_diffrn_orient_matrix_UB_31 0.07876
_diffrn_orient_matrix_UB_32 -0.00485
_diffrn_orient_matrix_UB_33 -0.00665
_diffrn_radiation_detector 'scintillation counter'
_diffrn_radiation_monochromator graphite
_diffrn_radiation_source 'Rigaku rotating anode'
_diffrn_radiation_type 'Mo K\a'
_diffrn_radiation_wavelength 0.7107
_diffrn_reflns_av_R_equivalents 0.031
_diffrn_reflns_av_sigmaI/netI 0.146
_diffrn_reflns_limit_h_max 16
_diffrn_reflns_limit_h_min 0
_diffrn_reflns_limit_k_max 22
_diffrn_reflns_limit_k_min 0
_diffrn_reflns_limit_l_max 12
_diffrn_reflns_limit_l_min -12
_diffrn_reflns_number 5042
_diffrn_reflns_reduction_process 'Lp corrections applied'
_diffrn_reflns_theta_max 27.50
_diffrn_reflns_theta_min 2.73
_diffrn_standards_decay_% -1.48
_diffrn_standards_interval_count 150
_diffrn_standards_number 3
_exptl_absorpt_coefficient_mu 0.348
_exptl_absorpt_correction_T_max 0.999
_exptl_absorpt_correction_T_min 0.966
_exptl_absorpt_correction_type '\y scans(North,Phillips & Mathews,1968)'
_exptl_crystal_colour colorless
_exptl_crystal_density_diffrn 1.366
_exptl_crystal_density_meas ?
_exptl_crystal_description prismatic
_exptl_crystal_F_000 876.00
_exptl_crystal_size_max 0.300
_exptl_crystal_size_mid 0.300
_exptl_crystal_size_min 0.200
_refine_diff_density_max 0.44
_refine_diff_density_min -0.24
_refine_ls_extinction_method none
_refine_ls_goodness_of_fit_obs 1.170
_refine_ls_hydrogen_treatment noref
_refine_ls_matrix_type full
_refine_ls_number_constraints 0
_refine_ls_number_parameters 244
_refine_ls_number_reflns 2095
_refine_ls_number_restraints 0
_refine_ls_R_factor_obs 0.0543
_refine_ls_shift/esd_max 0.0000
_refine_ls_shift/esd_mean 0.0000
_refine_ls_structure_factor_coef F
_refine_ls_weighting_details 'w = 1/[\s^2^(Fo) + 0.00212|Fo|^2^]'
_refine_ls_weighting_scheme calc
_refine_ls_wR_factor_obs 0.0769
_reflns_number_observed 2095
_reflns_number_total 4833
_reflns_observed_criterion >2.0sigma(I)
_cod_data_source_file 900295bsup1.cif
_cod_data_source_block complex_18
_cod_depositor_comments
;
The following automatic conversions were performed:

'_exptl_crystal_density_meas' value 'not measured' was changed to '?'
- the value is perceived as not measured.

Automatic conversion script
Id: cif_fix_values 3008 2015-01-20 13:52:24Z robertas 

The following automatic conversions were performed:

'_refine_ls_weighting_scheme' value 'w = 1/[\s^2^(Fo) +
0.00212|Fo|^2^]' was changed to 'calc'. New tag
'_refine_ls_weighting_details' was created. The value of the new tag
was set to 'w = 1/[\s^2^(Fo) + 0.00212|Fo|^2^]'.

Automatic conversion script
Id: cif_fix_values 3143 2015-03-26 13:38:13Z robertas 
;
_cod_original_cell_volume 2029.0(9)
_cod_original_sg_symbol_H-M 'P 21/n       '
_cod_original_formula_sum 'C18 H24 Cl2 N3 O4 '
_cod_database_code 7213017

loop_
_symmetry_equiv_pos_as_xyz
x,y,z
1/2-x,1/2+y,1/2-z
-x,-y,-z
1/2+x,1/2-y,1/2+z

loop_
_atom_site_aniso_label
_atom_site_aniso_U_11
_atom_site_aniso_U_22
_atom_site_aniso_U_33
_atom_site_aniso_U_12
_atom_site_aniso_U_13
_atom_site_aniso_U_23
Cl(1) 0.101(1) 0.0497(8) 0.087(1) 0.0131(7) 0.0189(8) 0.0250(7)
Cl(2) 0.0650(8) 0.094(1) 0.0719(9) -0.0022(8) 0.0033(7) 0.0002(8)
O(1) 0.041(2) 0.084(2) 0.081(2) -0.011(2) 0.034(2) -0.021(2)
O(2) 0.078(2) 0.041(2) 0.095(3) -0.013(2) 0.011(2) 0.009(2)
O(3) 0.061(2) 0.062(2) 0.099(3) -0.026(2) 0.025(2) -0.001(2)
O(4) 0.097(3) 0.046(2) 0.052(2) -0.019(2) 0.026(2) 0.004(2)
N(1) 0.035(2) 0.039(2) 0.057(2) -0.007(1) 0.018(2) -0.011(2)
N(2) 0.052(2) 0.042(2) 0.058(2) 0.007(2) 0.032(2) 0.001(2)
N(3) 0.078(3) 0.064(3) 0.063(3) -0.009(2) 0.011(3) 0.010(2)
C(1) 0.039(2) 0.058(3) 0.053(3) 0.009(2) 0.007(2) -0.009(2)
C(2) 0.053(3) 0.053(3) 0.045(3) 0.010(2) 0.018(2) -0.002(2)
C(3) 0.041(2) 0.029(2) 0.057(3) 0.003(2) 0.024(2) -0.006(2)
C(4) 0.032(2) 0.040(2) 0.052(3) 0.005(2) 0.007(2) -0.008(2)
C(5) 0.038(2) 0.041(2) 0.045(2) -0.005(2) 0.016(2) -0.011(2)
C(6) 0.083(4) 0.077(4) 0.074(4) 0.041(3) 0.034(3) 0.007(3)
C(7) 0.046(3) 0.119(5) 0.088(4) -0.003(3) 0.002(3) -0.034(4)
C(8) 0.058(3) 0.058(3) 0.069(3) -0.013(2) 0.020(2) -0.034(3)
C(9) 0.073(3) 0.090(4) 0.051(3) 0.013(3) 0.029(3) -0.001(3)
C(10) 0.102(4) 0.080(4) 0.082(4) 0.021(3) 0.064(4) 0.009(3)
C(11) 0.047(3) 0.071(4) 0.125(5) 0.000(3) 0.039(3) -0.019(4)
C(12) 0.049(2) 0.029(2) 0.064(3) 0.001(2) 0.022(2) 0.002(2)
C(13) 0.055(3) 0.040(2) 0.061(3) 0.013(2) 0.024(2) 0.007(2)
C(14) 0.040(2) 0.051(3) 0.058(3) 0.001(2) 0.017(2) -0.002(2)
C(15) 0.046(2) 0.047(3) 0.062(3) -0.004(2) 0.025(2) -0.004(2)
C(16) 0.057(3) 0.033(2) 0.056(3) -0.004(2) 0.034(2) -0.002(2)
C(17) 0.047(2) 0.032(2) 0.053(3) 0.000(2) 0.020(2) -0.006(2)
C(18) 0.066(3) 0.036(2) 0.054(3) -0.001(2) 0.025(3) 0.003(2)

loop_
_atom_site_label
_atom_site_fract_x
_atom_site_fract_y
_atom_site_fract_z
_atom_site_U_iso_or_equiv
_atom_site_thermal_displace_type
_atom_site_calc_flag
_atom_site_occupancy
Cl(1) 0.1098(1) 0.10397(8) 0.2372(2) 0.0791(5) Uani d 1.00
Cl(2) -0.0444(1) -0.04261(9) 0.1670(2) 0.0782(5) Uani d 1.00
O(1) 0.7621(2) 0.1701(2) 0.6740(4) 0.065(1) Uani d 1.00
O(2) 0.2592(3) 0.0913(2) 0.5051(4) 0.072(1) Uani d 1.00
O(3) -0.0050(3) -0.1541(2) 0.4008(4) 0.073(1) Uani d 1.00
O(4) 0.1538(3) -0.1555(2) 0.6331(3) 0.063(1) Uani d 1.00
N(1) 0.6791(3) 0.1712(2) 0.7359(4) 0.042(1) Uani d 1.00
N(2) 0.4035(3) 0.1935(2) 0.9406(4) 0.048(1) Uani d 1.00
N(3) 0.3743(4) -0.0281(2) 0.7898(5) 0.069(1) Uani d 1.00
C(1) 0.7003(3) 0.1527(3) 0.8889(5) 0.050(1) Uani d 1.00
C(2) 0.6045(4) 0.1829(3) 0.9547(5) 0.049(1) Uani d 1.00
C(3) 0.4941(3) 0.1602(2) 0.8718(4) 0.040(1) Uani d 1.00
C(4) 0.4821(3) 0.1913(2) 0.7224(4) 0.041(1) Uani d 1.00
C(5) 0.5703(3) 0.1631(2) 0.6427(4) 0.040(1) Uani d 1.00
C(6) 0.7166(5) 0.0649(3) 0.9105(6) 0.075(2) Uani d 1.00
C(7) 0.8044(4) 0.1954(4) 0.9596(7) 0.086(2) Uani d 1.00
C(8) 0.5484(4) 0.0793(3) 0.5957(5) 0.061(2) Uani d 1.00
C(9) 0.5679(4) 0.2126(3) 0.5107(5) 0.069(2) Uani d 1.00
C(10) 0.4160(5) 0.1725(3) 1.0947(6) 0.082(2) Uani d 1.00
C(11) 0.2925(4) 0.1669(3) 0.8636(7) 0.078(2) Uani d 1.00
C(12) 0.2013(3) 0.0330(2) 0.4844(5) 0.046(1) Uani d 1.00
C(13) 0.1154(4) 0.0272(3) 0.3516(5) 0.050(1) Uani d 1.00
C(14) 0.0498(3) -0.0340(3) 0.3209(5) 0.049(1) Uani d 1.00
C(15) 0.0576(4) -0.1000(3) 0.4217(5) 0.050(1) Uani d 1.00
C(16) 0.1471(4) -0.0975(2) 0.5546(5) 0.045(1) Uani d 1.00
C(17) 0.2131(3) -0.0312(2) 0.5801(5) 0.042(1) Uani d 1.00
C(18) 0.3018(4) -0.0298(2) 0.6964(5) 0.050(1) Uani d 1.00
H(1) 0.6146 0.1620 1.0413 0.0510 Uiso calc 1.00
H(2) 0.6081 0.2416 0.9663 0.0476 Uiso calc 1.00
H(3) 0.4823 0.1060 0.8653 0.0359 Uiso calc 1.00
H(4) 0.4164 0.1801 0.6710 0.0331 Uiso calc 1.00
H(5) 0.4822 0.2465 0.7286 0.0301 Uiso calc 1.00
H(6) 0.6477 0.0362 0.8804 0.1003 Uiso calc 1.00
H(7) 0.7582 0.0506 0.8549 0.0840 Uiso calc 1.00
H(8) 0.7541 0.0553 1.0092 0.1573 Uiso calc 1.00
H(9) 0.8590 0.1718 0.9152 0.0894 Uiso calc 1.00
H(10) 0.8158 0.1770 1.0520 0.0944 Uiso calc 1.00
H(11) 0.7963 0.2455 0.9365 0.0798 Uiso calc 1.00
H(12) 0.4788 0.0787 0.5141 0.0617 Uiso calc 1.00
H(13) 0.5467 0.0460 0.6768 0.0430 Uiso calc 1.00
H(14) 0.6052 0.0558 0.5656 0.0918 Uiso calc 1.00
H(15) 0.6153 0.1954 0.4515 0.0648 Uiso calc 1.00
H(16) 0.5763 0.2710 0.5355 0.0983 Uiso calc 1.00
H(17) 0.4963 0.2151 0.4568 0.1083 Uiso calc 1.00
H(18) 0.4126 0.1186 1.1120 0.1053 Uiso calc 1.00
H(19) 0.4818 0.1981 1.1474 0.0616 Uiso calc 1.00
H(20) 0.3603 0.1964 1.1339 0.0872 Uiso calc 1.00
H(21) 0.2402 0.1894 0.9096 0.1118 Uiso calc 1.00
H(22) 0.2707 0.1930 0.7663 0.0910 Uiso calc 1.00
H(23) 0.2970 0.1100 0.8672 0.1338 Uiso calc 1.00
H(24) 0.1937 -0.1512 0.7348 0.0995 Uiso calc 1.00

loop_
_atom_type_symbol
_atom_type_oxidation_number
_atom_type_number_in_cell
_atom_type_scat_dispersion_real
_atom_type_scat_dispersion_imag
_atom_type_scat_source
C 0 72 0.003 0.002
;International Tables for Crystallography
(1992, Vol. C, Tables 4.2.6.8 and 6.1.1.1)
;
H 0 96 0.000 0.000
;International Tables for Crystallography
(1992, Vol. C, Table 6.1.1.2)
;
O 0 16 0.011 0.006
;International Tables for Crystallography
(1992, Vol. C, Tables 4.2.6.8 and 6.1.1.1)
;
N 0 12 0.006 0.003
;International Tables for Crystallography
(1992, Vol. C, Tables 4.2.6.8 and 6.1.1.1)
;
Cl 0 8 0.148 0.159
;International Tables for Crystallography
(1992, Vol. C, Tables 4.2.6.8 and 6.1.1.1)
;

loop_
_geom_angle_atom_site_label_1
_geom_angle_atom_site_label_2
_geom_angle_atom_site_label_3
_geom_angle
_geom_angle_site_symmetry_1
_geom_angle_site_symmetry_2
_geom_angle_site_symmetry_3
_geom_angle_publ_flag
C(16) O(4) H(24) 119.2(3) 1_555 1_555 1_555 no
O(1) N(1) C(1) 116.8(3) 1_555 1_555 1_555 yes
O(1) N(1) C(5) 116.3(3) 1_555 1_555 1_555 yes
C(1) N(1) C(5) 123.2(3) 1_555 1_555 1_555 yes
C(3) N(2) C(10) 112.9(3) 1_555 1_555 1_555 yes
C(3) N(2) C(11) 111.0(3) 1_555 1_555 1_555 yes
C(10) N(2) C(11) 108.6(4) 1_555 1_555 1_555 yes
N(1) C(1) C(2) 109.3(3) 1_555 1_555 1_555 yes
N(1) C(1) C(6) 109.9(4) 1_555 1_555 1_555 yes
N(1) C(1) C(7) 108.1(4) 1_555 1_555 1_555 yes
C(2) C(1) C(6) 111.7(4) 1_555 1_555 1_555 yes
C(2) C(1) C(7) 108.2(4) 1_555 1_555 1_555 yes
C(6) C(1) C(7) 109.6(4) 1_555 1_555 1_555 yes
C(1) C(2) C(3) 113.3(3) 1_555 1_555 1_555 yes
C(1) C(2) H(1) 105.2(4) 1_555 1_555 1_555 no
C(1) C(2) H(2) 111.0(4) 1_555 1_555 1_555 no
C(3) C(2) H(1) 109.8(4) 1_555 1_555 1_555 no
C(3) C(2) H(2) 109.6(4) 1_555 1_555 1_555 no
H(1) C(2) H(2) 107.8(4) 1_555 1_555 1_555 no
N(2) C(3) C(2) 110.5(3) 1_555 1_555 1_555 yes
N(2) C(3) C(4) 109.3(3) 1_555 1_555 1_555 yes
N(2) C(3) H(3) 106.3(3) 1_555 1_555 1_555 no
C(2) C(3) C(4) 108.8(3) 1_555 1_555 1_555 yes
C(2) C(3) H(3) 114.1(4) 1_555 1_555 1_555 no
C(4) C(3) H(3) 107.7(4) 1_555 1_555 1_555 no
C(3) C(4) C(5) 114.3(3) 1_555 1_555 1_555 yes
C(3) C(4) H(4) 111.0(4) 1_555 1_555 1_555 no
C(3) C(4) H(5) 107.3(4) 1_555 1_555 1_555 no
C(5) C(4) H(4) 109.0(4) 1_555 1_555 1_555 no
C(5) C(4) H(5) 110.8(4) 1_555 1_555 1_555 no
H(4) C(4) H(5) 103.9(4) 1_555 1_555 1_555 no
N(1) C(5) C(4) 109.2(3) 1_555 1_555 1_555 yes
N(1) C(5) C(8) 111.0(4) 1_555 1_555 1_555 yes
N(1) C(5) C(9) 108.5(3) 1_555 1_555 1_555 yes
C(4) C(5) C(8) 110.1(3) 1_555 1_555 1_555 yes
C(4) C(5) C(9) 109.6(4) 1_555 1_555 1_555 yes
C(8) C(5) C(9) 108.3(4) 1_555 1_555 1_555 yes
C(1) C(6) H(6) 111.9(4) 1_555 1_555 1_555 no
C(1) C(6) H(7) 106.5(5) 1_555 1_555 1_555 no
C(1) C(6) H(8) 108.7(5) 1_555 1_555 1_555 no
H(6) C(6) H(7) 105.8(6) 1_555 1_555 1_555 no
H(6) C(6) H(8) 114.9(6) 1_555 1_555 1_555 no
H(7) C(6) H(8) 108.7(5) 1_555 1_555 1_555 no
C(1) C(7) H(9) 102.2(5) 1_555 1_555 1_555 no
C(1) C(7) H(10) 102.7(5) 1_555 1_555 1_555 no
C(1) C(7) H(11) 108.1(5) 1_555 1_555 1_555 no
H(9) C(7) H(10) 106.8(6) 1_555 1_555 1_555 no
H(9) C(7) H(11) 110.8(7) 1_555 1_555 1_555 no
H(10) C(7) H(11) 123.9(6) 1_555 1_555 1_555 no
C(5) C(8) H(12) 107.7(4) 1_555 1_555 1_555 no
C(5) C(8) H(13) 110.9(4) 1_555 1_555 1_555 no
C(5) C(8) H(14) 114.2(4) 1_555 1_555 1_555 no
H(12) C(8) H(13) 116.7(4) 1_555 1_555 1_555 no
H(12) C(8) H(14) 109.9(4) 1_555 1_555 1_555 no
H(13) C(8) H(14) 97.5(5) 1_555 1_555 1_555 no
C(5) C(9) H(15) 114.2(5) 1_555 1_555 1_555 no
C(5) C(9) H(16) 111.7(4) 1_555 1_555 1_555 no
C(5) C(9) H(17) 110.2(5) 1_555 1_555 1_555 no
H(15) C(9) H(16) 113.5(5) 1_555 1_555 1_555 no
H(15) C(9) H(17) 108.7(5) 1_555 1_555 1_555 no
H(16) C(9) H(17) 97.2(5) 1_555 1_555 1_555 no
N(2) C(10) H(18) 114.3(5) 1_555 1_555 1_555 no
N(2) C(10) H(19) 108.4(5) 1_555 1_555 1_555 no
N(2) C(10) H(20) 110.0(5) 1_555 1_555 1_555 no
H(18) C(10) H(19) 114.4(6) 1_555 1_555 1_555 no
H(18) C(10) H(20) 107.4(5) 1_555 1_555 1_555 no
H(19) C(10) H(20) 101.7(6) 1_555 1_555 1_555 no
N(2) C(11) H(21) 107.3(5) 1_555 1_555 1_555 no
N(2) C(11) H(22) 111.6(4) 1_555 1_555 1_555 no
N(2) C(11) H(23) 104.3(5) 1_555 1_555 1_555 no
H(21) C(11) H(22) 99.1(5) 1_555 1_555 1_555 no
H(21) C(11) H(23) 115.9(5) 1_555 1_555 1_555 no
H(22) C(11) H(23) 118.4(6) 1_555 1_555 1_555 no
O(2) C(12) C(13) 119.4(4) 1_555 1_555 1_555 yes
O(2) C(12) C(17) 123.1(4) 1_555 1_555 1_555 yes
C(13) C(12) C(17) 117.5(4) 1_555 1_555 1_555 yes
Cl(1) C(13) C(12) 115.3(3) 1_555 1_555 1_555 yes
Cl(1) C(13) C(14) 121.6(4) 1_555 1_555 1_555 yes
C(12) C(13) C(14) 123.1(4) 1_555 1_555 1_555 yes
Cl(2) C(14) C(13) 123.3(4) 1_555 1_555 1_555 yes
Cl(2) C(14) C(15) 116.4(3) 1_555 1_555 1_555 yes
C(13) C(14) C(15) 120.3(4) 1_555 1_555 1_555 yes
O(3) C(15) C(14) 121.7(5) 1_555 1_555 1_555 yes
O(3) C(15) C(16) 120.3(4) 1_555 1_555 1_555 yes
C(14) C(15) C(16) 118.0(4) 1_555 1_555 1_555 yes
O(4) C(16) C(15) 115.9(4) 1_555 1_555 1_555 yes
O(4) C(16) C(17) 125.6(4) 1_555 1_555 1_555 yes
C(15) C(16) C(17) 118.5(4) 1_555 1_555 1_555 yes
C(12) C(17) C(16) 122.5(4) 1_555 1_555 1_555 yes
C(12) C(17) C(18) 117.6(4) 1_555 1_555 1_555 yes
C(16) C(17) C(18) 119.6(4) 1_555 1_555 1_555 yes
N(3) C(18) C(17) 179.2(5) 1_555 1_555 1_555 yes

loop_
_geom_bond_atom_site_label_1
_geom_bond_atom_site_label_2
_geom_bond_distance
_geom_bond_site_symmetry_1
_geom_bond_site_symmetry_2
_geom_bond_publ_flag
Cl(1) C(13) 1.714(4) 1_555 1_555 yes
Cl(2) C(14) 1.706(5) 1_555 1_555 yes
O(1) N(1) 1.289(4) 1_555 1_555 yes
O(2) C(12) 1.233(5) 1_555 1_555 yes
O(3) C(15) 1.210(5) 1_555 1_555 yes
O(4) C(16) 1.246(5) 1_555 1_555 yes
N(1) C(1) 1.475(6) 1_555 1_555 yes
N(1) C(5) 1.481(5) 1_555 1_555 yes
N(2) C(3) 1.528(5) 1_555 1_555 yes
N(2) C(10) 1.502(7) 1_555 1_555 yes
N(2) C(11) 1.508(6) 1_555 1_555 yes
N(3) C(18) 1.144(6) 1_555 1_555 yes
C(1) C(2) 1.546(6) 1_555 1_555 yes
C(1) C(6) 1.539(8) 1_555 1_555 yes
C(1) C(7) 1.531(7) 1_555 1_555 yes
C(2) C(3) 1.502(6) 1_555 1_555 yes
C(3) C(4) 1.511(6) 1_555 1_555 yes
C(4) C(5) 1.536(5) 1_555 1_555 yes
C(5) C(8) 1.526(6) 1_555 1_555 yes
C(5) C(9) 1.524(7) 1_555 1_555 yes
C(12) C(13) 1.501(7) 1_555 1_555 yes
C(12) C(17) 1.429(6) 1_555 1_555 yes
C(13) C(14) 1.336(6) 1_555 1_555 yes
C(14) C(15) 1.485(6) 1_555 1_555 yes
C(15) C(16) 1.524(7) 1_555 1_555 yes
C(16) C(17) 1.405(6) 1_555 1_555 yes
C(17) C(18) 1.411(7) 1_555 1_555 yes

loop_
_geom_contact_atom_site_label_1
_geom_contact_atom_site_label_2
_geom_contact_distance
_geom_contact_site_symmetry_1
_geom_contact_site_symmetry_2
_geom_contact_publ_flag
O(1) C(15) 2.858(5) 1_555 3_656 no
O(1) C(16) 2.939(5) 1_555 3_656 no
O(1) O(3) 3.257(4) 1_555 3_656 no
O(1) C(14) 3.315(5) 1_555 3_656 no
O(1) O(4) 3.324(4) 1_555 3_656 no
O(1) C(17) 3.479(5) 1_555 3_656 no
O(1) C(10) 3.496(6) 1_555 4_554 no
O(2) C(8) 3.548(6) 1_555 1_555 no
O(2) C(4) 3.580(5) 1_555 1_555 no
O(3) N(2) 3.180(5) 1_555 2_546 no
O(3) C(10) 3.194(7) 1_555 2_546 no
O(3) C(2) 3.473(5) 1_555 2_546 no
O(3) C(12) 3.553(6) 1_555 3_556 no
O(4) N(2) 2.760(5) 1_555 2_546 no
O(4) C(11) 3.140(6) 1_555 2_546 no
O(4) C(4) 3.566(5) 1_555 2_546 no
N(3) C(6) 3.351(7) 1_555 3_657 no
C(4) C(7) 3.598(7) 1_555 4_454 no
C(7) C(9) 3.598(8) 1_555 4_555 no
C(8) C(8) 3.388(9) 1_555 3_656 no
C(13) C(15) 3.577(6) 1_555 3_556 no
